data_2223371
loop_
_publ_author_name
'Sy, Adama'
'Barry, Aliou Hamady'
'Ben Amor, Fatma'
'Driss, Ahmed'
'Gaye, Mohamed'
'Sall, Abdou Salam'

_publ_section_title
;
 Bis(imidazole-\k<i>N</i>^3^)bis(nitrato-\k<i>O</i>)zinc(II)
;
_journal_coeditor_code FJ2244
_journal_issue 10
_journal_name_full 'Acta Crystallographica Section E'
_journal_page_first m1238
_journal_paper_doi 10.1107/S1600536809037672
_journal_volume 65
_journal_year 2009
_chemical_formula_iupac '[Zn (N O3)2 (C3 H4 N2)2]'
_chemical_formula_moiety 'C6 H8 N6 O6 Zn'
_chemical_formula_sum 'C6 H8 N6 O6 Zn'
_chemical_formula_weight 325.55
_chemical_name_systematic
;
Bis(imidazole-\k<i>N</i>^3^)bis(nitrato-\k<i>O</i>)zinc(II)
;
_space_group_IT_number 2
_symmetry_cell_setting triclinic
_symmetry_space_group_name_Hall '-P 1'
_symmetry_space_group_name_H-M 'P -1'
_atom_sites_solution_hydrogens geom
_atom_sites_solution_primary direct
_atom_sites_solution_secondary difmap
_audit_creation_method SHELXL97
_cell_angle_alpha 92.36(2)
_cell_angle_beta 99.67(4)
_cell_angle_gamma 96.32(7)
_cell_formula_units_Z 2
_cell_length_a 7.785(6)
_cell_length_b 8.126(2)
_cell_length_c 11.394(2)
_cell_measurement_reflns_used 25
_cell_measurement_temperature 293(2)
_cell_measurement_theta_max 15
_cell_measurement_theta_min 11
_cell_volume 704.9(6)
_computing_cell_refinement 'CAD-4 EXPRESS (Enraf--Nonius, 1994)'
_computing_data_collection 'CAD-4 EXPRESS (Enraf--Nonius, 1994)'
_computing_data_reduction 'CAD-4 EXPRESS (Enraf--Nonius, 1994)'
_computing_molecular_graphics 'ORTEP-3 for Windows (Farrugia, 1997)'
_computing_publication_material 'SHELXL97 (Sheldrick, 2008)'
_computing_structure_refinement 'SHELXL97 (Sheldrick, 2008)'
_computing_structure_solution 'SHELXS97 (Sheldrick, 2008)'
_diffrn_ambient_temperature 293(2)
_diffrn_measured_fraction_theta_full 1.000
_diffrn_measured_fraction_theta_max 1.000
_diffrn_measurement_device_type 'Enraf--Nonius CAD-4'
_diffrn_measurement_method \w
_diffrn_radiation_monochromator graphite
_diffrn_radiation_source 'fine-focus sealed tube'
_diffrn_radiation_type MoK\a
_diffrn_radiation_wavelength 0.71073
_diffrn_reflns_av_R_equivalents 0.0135
_diffrn_reflns_av_sigmaI/netI 0.0235
_diffrn_reflns_limit_h_max 2
_diffrn_reflns_limit_h_min -9
_diffrn_reflns_limit_k_max 10
_diffrn_reflns_limit_k_min -10
_diffrn_reflns_limit_l_max 14
_diffrn_reflns_limit_l_min -14
_diffrn_reflns_number 3798
_diffrn_reflns_theta_full 26.96
_diffrn_reflns_theta_max 26.96
_diffrn_reflns_theta_min 2.53
_diffrn_standards_decay_% 0
_diffrn_standards_interval_count 0
_diffrn_standards_number 0
_exptl_absorpt_coefficient_mu 1.772
_exptl_absorpt_correction_type none
_exptl_crystal_colour colourless
_exptl_crystal_density_diffrn 1.534
_exptl_crystal_density_method 'not measured'
_exptl_crystal_description prism
_exptl_crystal_F_000 328
_exptl_crystal_size_max 0.1
_exptl_crystal_size_mid 0.1
_exptl_crystal_size_min 0.1
_refine_diff_density_max 0.528
_refine_diff_density_min -0.639
_refine_ls_extinction_coef 0.017(3)
_refine_ls_extinction_expression Fc^*^=kFc[1+0.001xFc^2^\l^3^/sin(2\q)]^-1/4^
_refine_ls_extinction_method 'SHELXL97 (Sheldrick, 2008)'
_refine_ls_goodness_of_fit_ref 1.065
_refine_ls_hydrogen_treatment noref
_refine_ls_matrix_type full
_refine_ls_number_parameters 173
_refine_ls_number_reflns 3068
_refine_ls_number_restraints 0
_refine_ls_restrained_S_all 1.065
_refine_ls_R_factor_all 0.0500
_refine_ls_R_factor_gt 0.0435
_refine_ls_shift/su_max 0.003
_refine_ls_shift/su_mean 0.000
_refine_ls_structure_factor_coef Fsqd
_refine_ls_weighting_details 'calc w = 1/[\s^2^(Fo^2^)+(0.0746P)^2^+0.6727P] where P=(Fo^2^+2Fc^2^)/3'
_refine_ls_weighting_scheme calc
_refine_ls_wR_factor_gt 0.1219
_refine_ls_wR_factor_ref 0.1271
_reflns_number_gt 2733
_reflns_number_total 3068
_reflns_threshold_expression I>2\s(I)
_cod_data_source_file fj2244.cif
_cod_data_source_block I
_cod_original_sg_symbol_H-M 'P -1 '
_cod_database_code 2223371
_cod_database_fobs_code 2223371

loop_
_symmetry_equiv_pos_as_xyz
'x, y, z'
'-x, -y, -z'

loop_
_atom_site_type_symbol
_atom_site_label
_atom_site_fract_x
_atom_site_fract_y
_atom_site_fract_z
_atom_site_U_iso_or_equiv
_atom_site_adp_type
_atom_site_calc_flag
_atom_site_refinement_flags
_atom_site_occupancy
_atom_site_disorder_assembly
_atom_site_disorder_group
Zn Zn1 0.15424(5) 0.41605(4) 0.23967(3) 0.03654(17) Uani d . 1 . .
O O1 0.3369(3) 0.3103(3) 0.3456(2) 0.0430(5) Uani d . 1 . .
O O2 0.3189(6) 0.3208(6) -0.0920(4) 0.0971(13) Uani d . 1 . .
O O3 0.1851(4) 0.4038(4) 0.4754(2) 0.0547(6) Uani d . 1 . .
O O4 0.2364(4) 0.4269(3) 0.0859(2) 0.0558(7) Uani d . 1 . .
O O5 0.4232(7) 0.2470(7) 0.5506(5) 0.1252(18) Uani d . 1 . .
O O6 0.2253(4) 0.1542(3) 0.0596(2) 0.0574(7) Uani d . 1 . .
N N1 0.3052(4) 0.3279(4) 0.4537(3) 0.0510(7) Uani d . 1 . .
N N2 0.2542(4) 0.2947(4) 0.0259(3) 0.0503(7) Uani d . 1 . .
N N3 -0.0884(3) 0.2952(3) 0.2279(2) 0.0360(5) Uani d . 1 . .
N N4 -0.3596(4) 0.2487(4) 0.2566(3) 0.0477(7) Uani d . 1 . .
H H4N -0.4528 0.2558 0.2868 0.057 Uiso calc R 1 . .
N N5 0.1481(4) 0.6622(3) 0.2647(2) 0.0385(6) Uani d . 1 . .
N N6 0.1656(4) 0.9234(3) 0.2214(3) 0.0509(7) Uani d . 1 . .
H H6N 0.1862 1.0114 0.1842 0.061 Uiso calc R 1 . .
C C1 -0.1781(5) 0.1749(4) 0.1439(3) 0.0440(7) Uani d . 1 . .
H H1 -0.1308 0.1226 0.0847 0.053 Uiso calc R 1 . .
C C2 -0.3456(5) 0.1454(5) 0.1615(4) 0.0535(9) Uani d . 1 . .
H H2 -0.4340 0.0700 0.1178 0.064 Uiso calc R 1 . .
C C3 -0.2038(4) 0.3359(4) 0.2941(3) 0.0417(7) Uani d . 1 . .
H H3 -0.1791 0.4147 0.3581 0.050 Uiso calc R 1 . .
C C4 0.0906(5) 0.7536(4) 0.3524(3) 0.0429(7) Uani d . 1 . .
H H4 0.0509 0.7110 0.4189 0.051 Uiso calc R 1 . .
C C5 0.1012(5) 0.9154(4) 0.3262(4) 0.0507(8) Uani d . 1 . .
H H5 0.0708 1.0031 0.3704 0.061 Uiso calc R 1 . .
C C6 0.1905(5) 0.7699(4) 0.1878(3) 0.0445(7) Uani d . 1 . .
H H6 0.2325 0.7422 0.1187 0.053 Uiso calc R 1 . .

loop_
_atom_site_aniso_label
_atom_site_aniso_U_11
_atom_site_aniso_U_22
_atom_site_aniso_U_33
_atom_site_aniso_U_12
_atom_site_aniso_U_13
_atom_site_aniso_U_23
Zn1 0.0395(2) 0.0308(2) 0.0420(2) 0.00520(14) 0.01374(15) 0.00335(14)
O1 0.0397(12) 0.0507(13) 0.0420(12) 0.0110(10) 0.0144(10) 0.0003(10)
O2 0.124(3) 0.106(3) 0.069(2) 0.009(3) 0.041(2) 0.013(2)
O3 0.0595(16) 0.0674(17) 0.0446(13) 0.0221(13) 0.0207(12) 0.0009(12)
O4 0.0794(19) 0.0442(13) 0.0528(15) 0.0118(13) 0.0342(14) 0.0027(11)
O5 0.130(4) 0.144(5) 0.095(3) 0.039(3) -0.018(3) 0.028(3)
O6 0.082(2) 0.0396(13) 0.0546(15) -0.0006(13) 0.0282(14) 0.0086(11)
N1 0.0515(17) 0.0519(17) 0.0489(16) 0.0010(14) 0.0108(13) 0.0008(13)
N2 0.0495(17) 0.0553(18) 0.0472(16) 0.0039(14) 0.0126(13) 0.0046(13)
N3 0.0364(13) 0.0365(13) 0.0361(13) 0.0051(10) 0.0094(10) 0.0005(10)
N4 0.0363(14) 0.0550(17) 0.0559(17) 0.0096(12) 0.0167(13) 0.0031(14)
N5 0.0459(14) 0.0319(12) 0.0396(13) 0.0048(11) 0.0118(11) 0.0051(10)
N6 0.063(2) 0.0332(14) 0.0614(19) 0.0060(13) 0.0214(16) 0.0147(13)
C1 0.0432(17) 0.0485(18) 0.0397(16) 0.0090(14) 0.0062(13) -0.0084(14)
C2 0.0428(19) 0.052(2) 0.061(2) 0.0028(15) 0.0023(16) -0.0091(17)
C3 0.0446(17) 0.0444(17) 0.0385(16) 0.0070(14) 0.0141(13) -0.0018(13)
C4 0.0528(19) 0.0368(16) 0.0407(16) 0.0038(14) 0.0138(14) 0.0030(13)
C5 0.063(2) 0.0346(16) 0.058(2) 0.0075(15) 0.0181(18) 0.0001(15)
C6 0.0516(19) 0.0407(17) 0.0453(17) 0.0067(14) 0.0178(15) 0.0090(13)

loop_
_atom_type_symbol
_atom_type_description
_atom_type_scat_dispersion_real
_atom_type_scat_dispersion_imag
_atom_type_scat_source
C C 0.0033 0.0016 'International Tables Vol C Tables 4.2.6.8 and 6.1.1.4'
H H 0.0000 0.0000 'International Tables Vol C Tables 4.2.6.8 and 6.1.1.4'
N N 0.0061 0.0033 'International Tables Vol C Tables 4.2.6.8 and 6.1.1.4'
O O 0.0106 0.0060 'International Tables Vol C Tables 4.2.6.8 and 6.1.1.4'
Zn Zn 0.2839 1.4301 'International Tables Vol C Tables 4.2.6.8 and 6.1.1.4'

loop_
_geom_angle_atom_site_label_1
_geom_angle_atom_site_label_2
_geom_angle_atom_site_label_3
_geom_angle_site_symmetry_1
_geom_angle_site_symmetry_3
_geom_angle
_geom_angle_publ_flag
O4 Zn1 O1 . . 104.93(12) y
O4 Zn1 N3 . . 113.61(12) y
O1 Zn1 N3 . . 113.00(11) y
O4 Zn1 N5 . . 95.75(11) y
O1 Zn1 N5 . . 118.25(12) y
N3 Zn1 N5 . . 110.03(13) y
N1 O1 Zn1 . . 107.0(2) ?
N2 O4 Zn1 . . 121.2(2) ?
O3 N1 O1 . . 121.1(3) ?
O3 N1 O5 . . 122.4(4) ?
O1 N1 O5 . . 116.5(3) ?
O6 N2 O4 . . 123.7(3) ?
O6 N2 O2 . . 120.5(3) ?
O4 N2 O2 . . 115.8(3) ?
C3 N3 C1 . . 105.9(3) ?
C3 N3 Zn1 . . 124.1(2) ?
C1 N3 Zn1 . . 129.5(2) ?
C3 N4 C2 . . 108.0(3) ?
C3 N4 H4N . . 126.0 ?
C2 N4 H4N . . 126.0 ?
C6 N5 C4 . . 105.5(3) ?
C6 N5 Zn1 . . 123.2(2) ?
C4 N5 Zn1 . . 131.1(2) ?
C6 N6 C5 . . 107.5(3) ?
C6 N6 H6N . . 126.2 ?
C5 N6 H6N . . 126.2 ?
C2 C1 N3 . . 109.0(3) ?
C2 C1 H1 . . 125.5 ?
N3 C1 H1 . . 125.5 ?
C1 C2 N4 . . 106.4(3) ?
C1 C2 H2 . . 126.8 ?
N4 C2 H2 . . 126.8 ?
N3 C3 N4 . . 110.7(3) ?
N3 C3 H3 . . 124.6 ?
N4 C3 H3 . . 124.6 ?
C5 C4 N5 . . 109.2(3) ?
C5 C4 H4 . . 125.4 ?
N5 C4 H4 . . 125.4 ?
C4 C5 N6 . . 106.2(3) ?
C4 C5 H5 . . 126.9 ?
N6 C5 H5 . . 126.9 ?
N5 C6 N6 . . 111.5(3) ?
N5 C6 H6 . . 124.2 ?
N6 C6 H6 . . 124.2 ?

loop_
_geom_bond_atom_site_label_1
_geom_bond_atom_site_label_2
_geom_bond_site_symmetry_2
_geom_bond_distance
_geom_bond_publ_flag
Zn1 O4 . 1.966(3) y
Zn1 O1 . 1.999(3) y
Zn1 N3 . 2.011(3) y
Zn1 N5 . 2.015(3) y
O1 N1 . 1.301(4) ?
O2 N2 . 1.526(5) ?
O3 N1 . 1.228(4) ?
O4 N2 . 1.282(4) ?
O5 N1 . 1.532(5) ?
O6 N2 . 1.229(4) ?
N3 C3 . 1.327(4) ?
N3 C1 . 1.381(4) ?
N4 C3 . 1.330(5) ?
N4 C2 . 1.369(5) ?
N4 H4N . 0.8600 ?
N5 C6 . 1.320(4) ?
N5 C4 . 1.383(4) ?
N6 C6 . 1.334(5) ?
N6 C5 . 1.372(5) ?
N6 H6N . 0.8600 ?
C1 C2 . 1.350(5) ?
C1 H1 . 0.9300 ?
C2 H2 . 0.9300 ?
C3 H3 . 0.9300 ?
C4 C5 . 1.356(5) ?
C4 H4 . 0.9300 ?
C5 H5 . 0.9300 ?
C6 H6 . 0.9300 ?

loop_
_geom_hbond_atom_site_label_D
_geom_hbond_atom_site_label_H
_geom_hbond_atom_site_label_A
_geom_hbond_site_symmetry_A
_geom_hbond_distance_DH
_geom_hbond_distance_HA
_geom_hbond_distance_DA
_geom_hbond_angle_DHA
N4 H4N O1 1_455 0.86 1.96 2.808(4) 170
N6 H6N O6 1_565 0.86 1.91 2.741(4) 161
